data_2242417
loop_
_publ_author_name
'Grecco, Simone S.'
'Jerz, Gerold'
'Lago, Joao Henrique G.'
'Jones, Peter G.'

_publ_section_title
;
 Crystal structure of Dehydrodieugenol B methyl ether, a neolignan from
 <i>Nectandra leucantha</i> Nees and Mart (Lauraceae)
;
_journal_coeditor_code HB7741
_journal_issue 4
_journal_name_full 'Acta Crystallographica Section E'
_journal_page_first 518
_journal_page_last 521
_journal_paper_doi 10.1107/S2056989018003717
_journal_volume 74
_journal_year 2018
_chemical_formula_moiety 'C21 H24 O4'
_chemical_formula_sum 'C21 H24 O4'
_chemical_formula_weight 340.40
_chemical_name_common
;
4,5'-Diallyl-2,2',3'-trimethoxydiphenyl ether
;
_chemical_name_systematic
;
1,2-Dimethoxy-3-[3-methoxy-5-(prop-2-en-1-yl)phenoxy]-5-(prop-2-en-1-yl)benzene
;
_space_group_crystal_system monoclinic
_space_group_IT_number 14
_space_group_name_Hall '-P 2ybc'
_space_group_name_H-M_alt 'P 1 21/c 1'
_symmetry_space_group_name_Hall '-P 2ybc'
_symmetry_space_group_name_H-M 'P 1 21/c 1'
_atom_sites_solution_hydrogens geom
_atom_sites_solution_primary direct
_atom_sites_solution_secondary difmap
_audit_creation_method SHELXL-2017/1
_cell_angle_alpha 90
_cell_angle_beta 105.835(3)
_cell_angle_gamma 90
_cell_formula_units_Z 4
_cell_length_a 12.4644(4)
_cell_length_b 18.1145(4)
_cell_length_c 8.2720(3)
_cell_measurement_reflns_used 13140
_cell_measurement_temperature 100(2)
_cell_measurement_theta_max 30.7000
_cell_measurement_theta_min 2.7850
_cell_volume 1796.83(10)
_computing_cell_refinement
;
CrysAlis PRO (Agilent, 2014)
;
_computing_data_collection
;
CrysAlis PRO (Agilent, 2014)
;
_computing_data_reduction
;
CrysAlis PRO (Agilent, 2014)
;
_computing_molecular_graphics
;
XP (Siemens, 1994)
;
_computing_publication_material
;
SHELXL97 (Sheldrick, 2008)
;
_computing_structure_refinement
;
SHELXL2017 (Sheldrick, 2015)
;
_computing_structure_solution
;
SHELXS97 (Sheldrick, 2008)
;
_diffrn_ambient_temperature 100(2)
_diffrn_detector_area_resol_mean 16.1419
_diffrn_measured_fraction_theta_full 0.991
_diffrn_measured_fraction_theta_max 0.944
_diffrn_measurement_device_type 'Oxford Diffraction Xcalibur Eos'
_diffrn_measurement_method '\w scan'
_diffrn_radiation_type MoK\a
_diffrn_radiation_wavelength 0.71073
_diffrn_reflns_av_R_equivalents 0.0283
_diffrn_reflns_limit_h_max 17
_diffrn_reflns_limit_h_min -17
_diffrn_reflns_limit_k_max 25
_diffrn_reflns_limit_k_min -25
_diffrn_reflns_limit_l_max 11
_diffrn_reflns_limit_l_min -11
_diffrn_reflns_number 46861
_diffrn_reflns_theta_full 30.000
_diffrn_reflns_theta_max 30.990
_diffrn_reflns_theta_min 2.249
_exptl_absorpt_coefficient_mu 0.086
_exptl_absorpt_correction_type none
_exptl_crystal_colour colourless
_exptl_crystal_density_diffrn 1.258
_exptl_crystal_density_method 'not measured'
_exptl_crystal_description block
_exptl_crystal_F_000 728
_exptl_crystal_size_max 0.400
_exptl_crystal_size_mid 0.400
_exptl_crystal_size_min 0.250
_refine_diff_density_max 0.410
_refine_diff_density_min -0.241
_refine_ls_extinction_method none
_refine_ls_goodness_of_fit_ref 1.041
_refine_ls_hydrogen_treatment constr
_refine_ls_matrix_type full
_refine_ls_number_parameters 229
_refine_ls_number_reflns 5394
_refine_ls_number_restraints 0
_refine_ls_restrained_S_all 1.041
_refine_ls_R_factor_all 0.0475
_refine_ls_R_factor_gt 0.0400
_refine_ls_shift/su_max 0.001
_refine_ls_shift/su_mean 0.000
_refine_ls_structure_factor_coef Fsqd
_refine_ls_weighting_details 'w=1/[\s^2^(Fo^2^)+(0.0455P)^2^+0.6675P] where P=(Fo^2^+2Fc^2^)/3'
_refine_ls_weighting_scheme calc
_refine_ls_wR_factor_gt 0.0979
_refine_ls_wR_factor_ref 0.1023
_reflns_number_gt 4749
_reflns_number_total 5394
_reflns_threshold_expression 'I > 2\s(I)'
_cod_data_source_file hb7741sup1.cif
_cod_data_source_block I
_cod_original_cell_volume 1796.82(10)
_cod_database_code 2242417
_shelx_space_group_comment
;
The symmetry employed for this shelxl refinement is uniquely defined
by the following loop, which should always be used as a source of
symmetry information in preference to the above space-group names.
They are only intended as comments.
;
_shelx_estimated_absorpt_t_min 0.966
_shelx_estimated_absorpt_t_max 0.979

loop_
_space_group_symop_operation_xyz
'x, y, z'
'-x, y+1/2, -z+1/2'
'-x, -y, -z'
'x, -y-1/2, z-1/2'

loop_
_atom_site_type_symbol
_atom_site_label
_atom_site_fract_x
_atom_site_fract_y
_atom_site_fract_z
_atom_site_U_iso_or_equiv
_atom_site_adp_type
_atom_site_calc_flag
_atom_site_occupancy
C C1 0.31969(7) 0.48305(5) 0.61877(11) 0.01242(16) Uani d 1
C C2 0.39767(7) 0.54031(5) 0.66026(11) 0.01353(17) Uani d 1
C C3 0.42548(8) 0.58054(5) 0.53374(11) 0.01474(17) Uani d 1
H H3 0.477724 0.619848 0.562029 0.018 Uiso calc 1
C C4 0.37653(8) 0.56300(5) 0.36575(11) 0.01354(17) Uani d 1
C C5 0.29811(7) 0.50652(5) 0.32350(11) 0.01337(17) Uani d 1
H H5 0.263797 0.495178 0.208904 0.016 Uiso calc 1
C C6 0.27031(7) 0.46674(5) 0.45055(11) 0.01225(16) Uani d 1
C C7 0.40926(8) 0.60579(5) 0.22916(12) 0.01611(18) Uani d 1
H H7A 0.490201 0.616399 0.266379 0.019 Uiso calc 1
H H7B 0.394974 0.574881 0.126786 0.019 Uiso calc 1
C C8 0.34694(10) 0.67679(6) 0.18696(15) 0.0254(2) Uani d 1
H H8 0.351201 0.710939 0.275650 0.031 Uiso calc 1
C C9 0.28622(12) 0.69551(9) 0.03483(19) 0.0417(3) Uani d 1
H H9A 0.280058 0.662727 -0.056904 0.050 Uiso calc 1
H H9B 0.248804 0.741721 0.017374 0.050 Uiso calc 1
C C11 0.14573(8) 0.38762(5) 0.25820(11) 0.01383(17) Uani d 1
C C12 0.19333(7) 0.32850(5) 0.19326(11) 0.01273(17) Uani d 1
C C13 0.13745(8) 0.29999(5) 0.03591(11) 0.01344(17) Uani d 1
H H13 0.168944 0.259885 -0.009373 0.016 Uiso calc 1
C C14 0.03563(8) 0.32995(5) -0.05550(11) 0.01455(17) Uani d 1
C C15 -0.00827(8) 0.39029(5) 0.00937(12) 0.01768(18) Uani d 1
H H15 -0.076237 0.411947 -0.053674 0.021 Uiso calc 1
C C16 0.04695(8) 0.41898(5) 0.16599(12) 0.01738(18) Uani d 1
H H16 0.016701 0.460156 0.209547 0.021 Uiso calc 1
C C17 -0.02679(8) 0.29803(5) -0.22437(12) 0.01738(18) Uani d 1
H H17A 0.000598 0.247391 -0.234350 0.021 Uiso calc 1
H H17B -0.107102 0.294761 -0.230608 0.021 Uiso calc 1
C C18 -0.01256(9) 0.34388(6) -0.36835(12) 0.01971(19) Uani d 1
H H18 0.060227 0.347660 -0.383003 0.024 Uiso calc 1
C C19 -0.09401(11) 0.37929(7) -0.47598(15) 0.0310(3) Uani d 1
H H19A -0.167876 0.376757 -0.465183 0.037 Uiso calc 1
H H19B -0.078789 0.407319 -0.564243 0.037 Uiso calc 1
C C20 0.21477(9) 0.47287(6) 0.81429(13) 0.0207(2) Uani d 1
H H20A 0.240600 0.521609 0.860138 0.031 Uiso calc 1
H H20B 0.203875 0.441120 0.904430 0.031 Uiso calc 1
H H20C 0.144028 0.478054 0.726983 0.031 Uiso calc 1
C C21 0.52459(8) 0.60736(6) 0.87749(12) 0.01920(19) Uani d 1
H H21A 0.583203 0.600002 0.820618 0.029 Uiso calc 1
H H21B 0.557367 0.605531 0.999413 0.029 Uiso calc 1
H H21C 0.489348 0.655567 0.846148 0.029 Uiso calc 1
C C22 0.33781(9) 0.23855(6) 0.23543(13) 0.0216(2) Uani d 1
H H22A 0.286150 0.196974 0.225908 0.032 Uiso calc 1
H H22B 0.409272 0.226083 0.315373 0.032 Uiso calc 1
H H22C 0.349503 0.248886 0.125186 0.032 Uiso calc 1
O O1 0.19375(6) 0.41001(4) 0.42283(8) 0.01578(14) Uani d 1
O O2 0.29616(6) 0.44052(4) 0.74330(8) 0.01493(14) Uani d 1
O O3 0.44286(6) 0.55060(4) 0.82841(8) 0.01778(15) Uani d 1
O O4 0.29183(6) 0.30235(4) 0.29352(8) 0.01611(14) Uani d 1

loop_
_atom_site_aniso_label
_atom_site_aniso_U_11
_atom_site_aniso_U_22
_atom_site_aniso_U_33
_atom_site_aniso_U_12
_atom_site_aniso_U_13
_atom_site_aniso_U_23
C1 0.0147(4) 0.0123(4) 0.0112(4) 0.0010(3) 0.0052(3) 0.0016(3)
C2 0.0140(4) 0.0152(4) 0.0111(4) 0.0007(3) 0.0031(3) -0.0005(3)
C3 0.0159(4) 0.0144(4) 0.0142(4) -0.0019(3) 0.0046(3) 0.0003(3)
C4 0.0148(4) 0.0140(4) 0.0130(4) 0.0015(3) 0.0059(3) 0.0018(3)
C5 0.0152(4) 0.0148(4) 0.0106(4) 0.0008(3) 0.0044(3) -0.0003(3)
C6 0.0132(4) 0.0108(4) 0.0134(4) -0.0001(3) 0.0048(3) -0.0011(3)
C7 0.0185(4) 0.0170(4) 0.0148(4) -0.0007(3) 0.0078(3) 0.0023(3)
C8 0.0328(6) 0.0199(5) 0.0300(5) 0.0048(4) 0.0193(5) 0.0087(4)
C9 0.0348(7) 0.0478(8) 0.0461(8) 0.0139(6) 0.0169(6) 0.0296(6)
C11 0.0170(4) 0.0135(4) 0.0117(4) -0.0037(3) 0.0053(3) -0.0020(3)
C12 0.0136(4) 0.0122(4) 0.0128(4) -0.0012(3) 0.0042(3) 0.0017(3)
C13 0.0160(4) 0.0122(4) 0.0133(4) -0.0012(3) 0.0060(3) -0.0004(3)
C14 0.0157(4) 0.0150(4) 0.0131(4) -0.0024(3) 0.0042(3) 0.0000(3)
C15 0.0158(4) 0.0184(4) 0.0180(4) 0.0014(3) 0.0032(3) 0.0000(3)
C16 0.0186(4) 0.0154(4) 0.0192(4) 0.0012(3) 0.0069(4) -0.0027(3)
C17 0.0183(4) 0.0190(4) 0.0138(4) -0.0020(3) 0.0027(3) -0.0019(3)
C18 0.0239(5) 0.0202(5) 0.0162(4) 0.0025(4) 0.0074(4) -0.0011(3)
C19 0.0387(7) 0.0305(6) 0.0229(5) 0.0107(5) 0.0069(5) 0.0061(4)
C20 0.0256(5) 0.0204(5) 0.0212(5) -0.0012(4) 0.0149(4) 0.0001(4)
C21 0.0182(4) 0.0236(5) 0.0157(4) -0.0072(4) 0.0046(3) -0.0041(4)
C22 0.0222(5) 0.0168(4) 0.0241(5) 0.0055(4) 0.0034(4) -0.0007(4)
O1 0.0210(3) 0.0155(3) 0.0116(3) -0.0062(2) 0.0057(2) -0.0028(2)
O2 0.0198(3) 0.0139(3) 0.0127(3) 0.0008(2) 0.0072(2) 0.0030(2)
O3 0.0199(3) 0.0222(3) 0.0105(3) -0.0071(3) 0.0027(3) -0.0013(2)
O4 0.0162(3) 0.0158(3) 0.0150(3) 0.0026(2) 0.0020(2) -0.0002(2)

loop_
_atom_type_symbol
_atom_type_description
_atom_type_scat_dispersion_real
_atom_type_scat_dispersion_imag
_atom_type_scat_source
C C 0.0033 0.0016 'International Tables Vol C Tables 4.2.6.8 and 6.1.1.4'
H H 0.0000 0.0000 'International Tables Vol C Tables 4.2.6.8 and 6.1.1.4'
O O 0.0106 0.0060 'International Tables Vol C Tables 4.2.6.8 and 6.1.1.4'

loop_
_geom_angle_atom_site_label_1
_geom_angle_atom_site_label_2
_geom_angle_atom_site_label_3
_geom_angle
_geom_angle_publ_flag
O2 C1 C6 120.12(8) ?
O2 C1 C2 120.38(8) ?
C6 C1 C2 119.41(8) ?
O3 C2 C3 125.18(8) ?
O3 C2 C1 114.68(8) ?
C3 C2 C1 120.12(8) ?
C4 C3 C2 119.89(8) ?
C4 C3 H3 120.1 ?
C2 C3 H3 120.1 ?
C5 C4 C3 120.30(8) ?
C5 C4 C7 120.15(8) ?
C3 C4 C7 119.55(8) ?
C4 C5 C6 119.52(8) ?
C4 C5 H5 120.2 ?
C6 C5 H5 120.2 ?
O1 C6 C1 114.97(8) ?
O1 C6 C5 124.29(8) ?
C1 C6 C5 120.75(8) ?
C8 C7 C4 112.72(8) ?
C8 C7 H7A 109.0 ?
C4 C7 H7A 109.0 ?
C8 C7 H7B 109.0 ?
C4 C7 H7B 109.0 ?
H7A C7 H7B 107.8 ?
C9 C8 C7 124.67(12) ?
C9 C8 H8 117.7 ?
C7 C8 H8 117.7 ?
C8 C9 H9A 120.0 ?
C8 C9 H9B 120.0 ?
H9A C9 H9B 120.0 ?
C16 C11 O1 120.11(8) ?
C16 C11 C12 120.65(8) ?
O1 C11 C12 118.99(8) ?
O4 C12 C13 125.09(8) ?
O4 C12 C11 115.92(8) ?
C13 C12 C11 118.97(8) ?
C12 C13 C14 120.59(8) ?
C12 C13 H13 119.7 ?
C14 C13 H13 119.7 ?
C15 C14 C13 119.35(8) ?
C15 C14 C17 119.82(8) ?
C13 C14 C17 120.83(8) ?
C16 C15 C14 120.33(9) ?
C16 C15 H15 119.8 ?
C14 C15 H15 119.8 ?
C11 C16 C15 120.04(9) ?
C11 C16 H16 120.0 ?
C15 C16 H16 120.0 ?
C18 C17 C14 112.21(8) ?
C18 C17 H17A 109.2 ?
C14 C17 H17A 109.2 ?
C18 C17 H17B 109.2 ?
C14 C17 H17B 109.2 ?
H17A C17 H17B 107.9 ?
C19 C18 C17 124.63(10) ?
C19 C18 H18 117.7 ?
C17 C18 H18 117.7 ?
C18 C19 H19A 120.0 ?
C18 C19 H19B 120.0 ?
H19A C19 H19B 120.0 ?
O2 C20 H20A 109.5 ?
O2 C20 H20B 109.5 ?
H20A C20 H20B 109.5 ?
O2 C20 H20C 109.5 ?
H20A C20 H20C 109.5 ?
H20B C20 H20C 109.5 ?
O3 C21 H21A 109.5 ?
O3 C21 H21B 109.5 ?
H21A C21 H21B 109.5 ?
O3 C21 H21C 109.5 ?
H21A C21 H21C 109.5 ?
H21B C21 H21C 109.5 ?
O4 C22 H22A 109.5 ?
O4 C22 H22B 109.5 ?
H22A C22 H22B 109.5 ?
O4 C22 H22C 109.5 ?
H22A C22 H22C 109.5 ?
H22B C22 H22C 109.5 ?
C6 O1 C11 118.29(7) y
C1 O2 C20 113.39(7) y
C2 O3 C21 116.94(7) y
C12 O4 C22 116.91(7) y

loop_
_geom_bond_atom_site_label_1
_geom_bond_atom_site_label_2
_geom_bond_distance
C1 O2 1.3804(10)
C1 C6 1.3911(12)
C1 C2 1.3987(12)
C2 O3 1.3635(11)
C2 C3 1.3945(12)
C3 C4 1.3934(12)
C3 H3 0.9500
C4 C5 1.3919(13)
C4 C7 1.5151(12)
C5 C6 1.3938(12)
C5 H5 0.9500
C6 O1 1.3783(11)
C7 C8 1.4937(14)
C7 H7A 0.9900
C7 H7B 0.9900
C8 C9 1.3235(18)
C8 H8 0.9500
C9 H9A 0.9500
C9 H9B 0.9500
C11 C16 1.3813(13)
C11 O1 1.3902(11)
C11 C12 1.4005(13)
C12 O4 1.3652(11)
C12 C13 1.3969(12)
C13 C14 1.3975(13)
C13 H13 0.9500
C14 C15 1.3938(13)
C14 C17 1.5158(13)
C15 C16 1.3913(13)
C15 H15 0.9500
C16 H16 0.9500
C17 C18 1.5017(14)
C17 H17A 0.9900
C17 H17B 0.9900
C18 C19 1.3197(15)
C18 H18 0.9500
C19 H19A 0.9500
C19 H19B 0.9500
C20 O2 1.4292(12)
C20 H20A 0.9800
C20 H20B 0.9800
C20 H20C 0.9800
C21 O3 1.4263(11)
C21 H21A 0.9800
C21 H21B 0.9800
C21 H21C 0.9800
C22 O4 1.4301(12)
C22 H22A 0.9800
C22 H22B 0.9800
C22 H22C 0.9800

loop_
_geom_hbond_atom_site_label_D
_geom_hbond_atom_site_label_H
_geom_hbond_atom_site_label_A
_geom_hbond_site_symmetry_A
_geom_hbond_distance_DH
_geom_hbond_distance_HA
_geom_hbond_distance_DA
_geom_hbond_angle_DHA
_geom_hbond_publ_flag
C20 H20A O3 . 0.98 2.66 3.1461(13) 111 yes
C21 H21B O2 3_667 0.98 2.54 3.4292(12) 151 yes
C22 H22A O2 4_565 0.98 2.50 3.2885(12) 138 yes

loop_
_geom_torsion_atom_site_label_1
_geom_torsion_atom_site_label_2
_geom_torsion_atom_site_label_3
_geom_torsion_atom_site_label_4
_geom_torsion
_geom_torsion_publ_flag
O2 C1 C2 O3 -1.95(12) ?
C6 C1 C2 O3 -178.56(8) ?
O2 C1 C2 C3 176.58(8) ?
C6 C1 C2 C3 -0.03(13) ?
O3 C2 C3 C4 177.54(9) ?
C1 C2 C3 C4 -0.83(14) ?
C2 C3 C4 C5 1.41(14) ?
C2 C3 C4 C7 -178.55(8) ?
C3 C4 C5 C6 -1.12(13) ?
C7 C4 C5 C6 178.84(8) ?
O2 C1 C6 O1 4.08(12) ?
C2 C1 C6 O1 -179.29(8) ?
O2 C1 C6 C5 -176.30(8) ?
C2 C1 C6 C5 0.32(13) ?
C4 C5 C6 O1 179.83(8) ?
C4 C5 C6 C1 0.25(13) ?
C5 C4 C7 C8 96.87(11) ?
C3 C4 C7 C8 -83.17(11) ?
C4 C7 C8 C9 -123.62(12) y
C16 C11 C12 O4 179.03(8) ?
O1 C11 C12 O4 -6.79(12) ?
C16 C11 C12 C13 -2.15(13) ?
O1 C11 C12 C13 172.03(8) ?
O4 C12 C13 C14 178.72(8) ?
C11 C12 C13 C14 0.02(13) ?
C12 C13 C14 C15 2.04(14) ?
C12 C13 C14 C17 -178.48(8) ?
C13 C14 C15 C16 -2.02(14) ?
C17 C14 C15 C16 178.49(9) ?
O1 C11 C16 C15 -171.93(9) ?
C12 C11 C16 C15 2.18(14) ?
C14 C15 C16 C11 -0.08(15) ?
C15 C14 C17 C18 77.59(11) ?
C13 C14 C17 C18 -101.89(10) ?
C14 C17 C18 C19 -115.54(12) y
C1 C6 O1 C11 -176.28(8) y
C5 C6 O1 C11 4.12(13) ?
C16 C11 O1 C6 -91.49(11) ?
C12 C11 O1 C6 94.29(10) y
C6 C1 O2 C20 -99.35(10) ?
C2 C1 O2 C20 84.06(10) ?
C3 C2 O3 C21 0.31(14) ?
C1 C2 O3 C21 178.76(8) ?
C13 C12 O4 C22 -3.25(13) ?
C11 C12 O4 C22 175.49(8) ?

_cod_database_fobs_code 2242417
